data_1561326
loop_
_publ_author_name
'Tang, Meng'
'Dong, Bao-Xia'
'Wu, Yi-Chen'
'Yang, Fang'
'Liu, Wen-Long'
'Teng, Yun-Lei'

_publ_section_title
;
 Diverse CdII coordination complexes derived from bromide isophthalic acid
 binding with auxiliary N-donor ligands
;
_journal_name_full 'Journal of Solid State Chemistry'
_journal_page_first 12
_journal_page_last 19
_journal_paper_doi 10.1016/j.jssc.2016.09.008
_journal_volume 244
_journal_year 2016
_chemical_formula_moiety '2(C12H11BrCdN3O5), 6(H O0.50), 2(H O0.50), 2(H O0.50)'
_chemical_formula_sum 'C24 H36 Br2 Cd2 N6 O17'
_chemical_formula_weight 1065.21
_space_group_crystal_system monoclinic
_space_group_IT_number 14
_space_group_name_Hall '-P 2yn'
_space_group_name_H-M_alt 'P 1 21/n 1'
_atom_sites_solution_hydrogens mixed
_audit_creation_method SHELXL-2014/7
_cell_angle_alpha 90
_cell_angle_beta 105.718(3)
_cell_angle_gamma 90
_cell_formula_units_Z 2
_cell_length_a 14.5649(15)
_cell_length_b 7.8001(7)
_cell_length_c 16.8042(17)
_cell_measurement_reflns_used 9784
_cell_measurement_temperature 150(2)
_cell_measurement_theta_max 27.5827
_cell_measurement_theta_min 2.5183
_cell_volume 1837.7(3)
_computing_cell_refinement 'Bruker SMART'
_computing_data_collection 'Bruker SMART'
_computing_data_reduction 'Bruker SAINT'
_computing_molecular_graphics 'Bruker SHELXTL'
_computing_publication_material 'Bruker SHELXTL'
_computing_structure_refinement 'SHELXL-2014/7 (Sheldrick, 2014)'
_computing_structure_solution 'SHELXL-2014/7 (Sheldrick, 2014)'
_diffrn_ambient_temperature 150(2)
_diffrn_measured_fraction_theta_full 0.994
_diffrn_measured_fraction_theta_max 0.994
_diffrn_measurement_device_type 'CCD area detector'
_diffrn_measurement_method 'phi and omega scans'
_diffrn_radiation_monochromator graphite
_diffrn_radiation_source 'sealed tube'
_diffrn_radiation_type MoK\a
_diffrn_radiation_wavelength 0.71073
_diffrn_reflns_av_R_equivalents 0.0243
_diffrn_reflns_av_unetI/netI 0.0218
_diffrn_reflns_Laue_measured_fraction_full 0.994
_diffrn_reflns_Laue_measured_fraction_max 0.994
_diffrn_reflns_limit_h_max 17
_diffrn_reflns_limit_h_min -16
_diffrn_reflns_limit_k_max 8
_diffrn_reflns_limit_k_min -9
_diffrn_reflns_limit_l_max 17
_diffrn_reflns_limit_l_min -20
_diffrn_reflns_number 13172
_diffrn_reflns_point_group_measured_fraction_full 0.994
_diffrn_reflns_point_group_measured_fraction_max 0.994
_diffrn_reflns_theta_full 25.242
_diffrn_reflns_theta_max 25.496
_diffrn_reflns_theta_min 2.899
_exptl_absorpt_coefficient_mu 3.410
_exptl_absorpt_correction_T_max 0.530
_exptl_absorpt_correction_T_min 0.275
_exptl_absorpt_correction_type multi-scan
_exptl_absorpt_process_details sadabs
_exptl_crystal_colour colourless
_exptl_crystal_density_diffrn 1.925
_exptl_crystal_description Block
_exptl_crystal_F_000 1048
_exptl_crystal_size_max 0.500
_exptl_crystal_size_mid 0.220
_exptl_crystal_size_min 0.210
_refine_diff_density_max 1.017
_refine_diff_density_min -0.778
_refine_diff_density_rms 0.099
_refine_ls_extinction_coef .
_refine_ls_extinction_method none
_refine_ls_goodness_of_fit_ref 1.051
_refine_ls_hydrogen_treatment constr
_refine_ls_matrix_type full
_refine_ls_number_parameters 244
_refine_ls_number_reflns 3401
_refine_ls_number_restraints 0
_refine_ls_restrained_S_all 1.051
_refine_ls_R_factor_all 0.0327
_refine_ls_R_factor_gt 0.0296
_refine_ls_shift/su_max 0.000
_refine_ls_shift/su_mean 0.000
_refine_ls_structure_factor_coef Fsqd
_refine_ls_weighting_details 'w=1/[\s^2^(Fo^2^)+(0.0317P)^2^+5.8827P] where P=(Fo^2^+2Fc^2^)/3'
_refine_ls_weighting_scheme calc
_refine_ls_wR_factor_gt 0.0728
_refine_ls_wR_factor_ref 0.0745
_reflns_Friedel_coverage 0.000
_reflns_Friedel_fraction_full .
_reflns_Friedel_fraction_max .
_reflns_number_gt 3156
_reflns_number_total 3401
_reflns_threshold_expression 'I > 2\s(I)'
_cod_data_source_file mmc8.cif
_cod_data_source_block 4br222Lt
_cod_original_sg_symbol_H-M 'P 21/n'
_cod_database_code 1561326
_shelx_shelxl_version_number 2014/7
_shelx_space_group_comment
;
The symmetry employed for this shelxl refinement is uniquely defined
by the following loop, which should always be used as a source of
symmetry information in preference to the above space-group names.
They are only intended as comments.
;
_shelx_estimated_absorpt_t_min 0.280
_shelx_estimated_absorpt_t_max 0.535

loop_
_space_group_symop_operation_xyz
'x, y, z'
'-x+1/2, y+1/2, -z+1/2'
'-x, -y, -z'
'x-1/2, -y-1/2, z-1/2'

loop_
_atom_site_label
_atom_site_type_symbol
_atom_site_fract_x
_atom_site_fract_y
_atom_site_fract_z
_atom_site_U_iso_or_equiv
_atom_site_adp_type
_atom_site_occupancy
_atom_site_site_symmetry_order
_atom_site_calc_flag
_atom_site_refinement_flags_posn
_atom_site_refinement_flags_adp
_atom_site_refinement_flags_occupancy
_atom_site_disorder_assembly
_atom_site_disorder_group
Cd1 Cd 0.13330(2) 0.34931(3) 0.15980(2) 0.02055(9) Uani 1 1 d . . . . .
Br1 Br -0.42583(3) -0.12566(5) -0.08091(2) 0.02559(11) Uani 1 1 d . . . . .
C1 C -0.1253(3) 0.0998(4) 0.0425(2) 0.0213(7) Uani 1 1 d . . . . .
C2 C -0.1549(2) 0.0746(4) -0.0426(2) 0.0186(7) Uani 1 1 d . . . . .
H2 H -0.1137 0.1054 -0.0754 0.022 Uiso 1 1 calc R U . . .
C3 C -0.2437(2) 0.0052(4) -0.07993(19) 0.0154(7) Uani 1 1 d . . . . .
C4 C -0.3027(2) -0.0374(4) -0.0303(2) 0.0182(7) Uani 1 1 d . . . . .
C5 C -0.2737(3) -0.0187(5) 0.0545(2) 0.0243(8) Uani 1 1 d . . . . .
H5 H -0.3140 -0.0534 0.0876 0.029 Uiso 1 1 calc R U . . .
C6 C -0.1847(3) 0.0515(5) 0.0907(2) 0.0247(8) Uani 1 1 d . . . . .
H6 H -0.1642 0.0666 0.1489 0.030 Uiso 1 1 calc R U . . .
C7 C -0.0309(3) 0.1834(5) 0.0796(2) 0.0241(8) Uani 1 1 d . . . . .
C8 C -0.2744(2) -0.0055(4) -0.1731(2) 0.0185(7) Uani 1 1 d . . . . .
C9 C 0.3035(3) 0.5364(5) 0.1055(3) 0.0316(9) Uani 1 1 d . . . . .
H9 H 0.3339 0.5698 0.1607 0.038 Uiso 1 1 calc R U . . .
C10 C 0.2088(3) 0.4335(5) -0.0007(2) 0.0277(8) Uani 1 1 d . . . . .
H10 H 0.1554 0.3755 -0.0353 0.033 Uiso 1 1 calc R U . . .
C11 C 0.4214(3) 0.6673(5) 0.0384(4) 0.0425(12) Uani 1 1 d . . . . .
H11A H 0.4392 0.7458 0.0865 0.051 Uiso 1 1 calc R U . . .
H11B H 0.4075 0.7380 -0.0124 0.051 Uiso 1 1 calc R U . . .
C12 C 0.5053(3) 0.5492(5) 0.0400(3) 0.0389(11) Uani 1 1 d . . . . .
H12A H 0.5644 0.6187 0.0514 0.047 Uiso 1 1 calc R U . . .
H12B H 0.5125 0.4663 0.0859 0.047 Uiso 1 1 calc R U . . .
N1 N 0.2237(2) 0.4475(4) 0.08218(19) 0.0249(7) Uani 1 1 d . . . . .
N2 N 0.2747(2) 0.5073(5) -0.0289(2) 0.0330(8) Uani 1 1 d . . . . .
N3 N 0.3348(2) 0.5723(4) 0.0407(2) 0.0314(8) Uani 1 1 d . . . . .
O1 O 0.01338(18) 0.2526(3) 0.03468(15) 0.0271(6) Uani 1 1 d . . . . .
O2 O 0.0024(2) 0.1806(4) 0.15839(16) 0.0325(6) Uani 1 1 d . . . . .
O3 O -0.2299(2) -0.1027(4) -0.20846(16) 0.0422(8) Uani 1 1 d . . . . .
O4 O -0.33818(18) 0.0966(3) -0.20827(14) 0.0226(5) Uani 1 1 d . . . . .
O5 O 0.03248(19) 0.5893(4) 0.12507(16) 0.0297(6) Uani 1 1 d . . . . .
H5A H 0.0510 0.6756 0.1689 0.045 Uiso 1 1 d R U . . .
H5B H 0.0381 0.6382 0.0729 0.045 Uiso 1 1 d R U . . .
O1S O 0.3794(3) 0.7527(7) 0.7894(2) 0.0764(13) Uani 1 1 d . . . . .
H1SA H 0.3883 0.7334 0.7423 0.115 Uiso 1 1 d R U . . .
H1SB H 0.4174 0.8310 0.8138 0.115 Uiso 1 1 d R U . . .
O2S O 0.9650(3) 0.1476(4) 0.76893(18) 0.0461(8) Uani 1 1 d . . . . .
H2SA H 0.9785 0.0452 0.7852 0.069 Uiso 1 1 d R U . . .
H2SB H 0.9374 0.1479 0.7174 0.069 Uiso 1 1 d R U . . .
O3S O 0.0905(6) 0.6894(12) 0.7191(4) 0.067(2) Uani 0.5 1 d . . P . .
H3SA H 0.0470 0.6514 0.7360 0.101 Uiso 0.5 1 d R U P . .
H3SB H 0.0884 0.7936 0.7098 0.101 Uiso 0.5 1 d R U P . .
O4S O 0.2812(6) 0.4261(10) 0.8068(4) 0.0516(18) Uani 0.5 1 d . . P A 1
H4SA H 0.2635 0.3311 0.7819 0.077 Uiso 0.5 1 d R U P A 1
H4SB H 0.2351 0.4983 0.7901 0.077 Uiso 0.5 1 d R U P A 1
O5S O 0.2547(14) 0.5398(15) 0.7955(9) 0.173(9) Uani 0.5 1 d . . P B 2
H5SA H 0.2618 0.5300 0.8472 0.260 Uiso 0.5 1 d R U P B 2
H5SB H 0.2439 0.6440 0.7814 0.260 Uiso 0.5 1 d R U P B 2

loop_
_atom_site_aniso_label
_atom_site_aniso_U_11
_atom_site_aniso_U_22
_atom_site_aniso_U_33
_atom_site_aniso_U_23
_atom_site_aniso_U_13
_atom_site_aniso_U_12
Cd1 0.01716(15) 0.02964(16) 0.01369(14) -0.00293(10) 0.00220(10) -0.00074(10)
Br1 0.0228(2) 0.02333(19) 0.0315(2) -0.00385(15) 0.00879(15) -0.00732(14)
C1 0.0238(18) 0.0197(17) 0.0165(16) -0.0022(14) -0.0011(14) 0.0017(15)
C2 0.0201(17) 0.0194(17) 0.0170(16) -0.0002(14) 0.0060(13) -0.0006(14)
C3 0.0196(17) 0.0126(15) 0.0131(15) -0.0002(12) 0.0030(13) 0.0010(13)
C4 0.0182(17) 0.0145(16) 0.0211(16) -0.0008(13) 0.0043(13) -0.0008(13)
C5 0.032(2) 0.0246(18) 0.0196(17) 0.0030(15) 0.0129(15) 0.0004(16)
C6 0.036(2) 0.0256(19) 0.0117(15) -0.0008(14) 0.0045(15) 0.0012(16)
C7 0.0242(19) 0.0216(18) 0.0228(18) -0.0039(15) 0.0001(15) 0.0015(15)
C8 0.0181(17) 0.0201(17) 0.0154(16) -0.0008(13) 0.0012(13) -0.0022(14)
C9 0.0220(19) 0.033(2) 0.041(2) -0.0157(18) 0.0116(17) -0.0019(17)
C10 0.0203(18) 0.035(2) 0.0301(19) -0.0025(17) 0.0113(16) 0.0005(17)
C11 0.029(2) 0.0184(19) 0.090(4) -0.002(2) 0.032(2) -0.0045(17)
C12 0.024(2) 0.021(2) 0.078(3) 0.001(2) 0.025(2) -0.0035(17)
N1 0.0173(15) 0.0298(17) 0.0288(16) -0.0057(14) 0.0081(12) -0.0006(13)
N2 0.0252(18) 0.0379(19) 0.0402(19) 0.0046(16) 0.0161(15) 0.0008(15)
N3 0.0207(16) 0.0198(15) 0.060(2) -0.0045(16) 0.0210(16) -0.0019(13)
O1 0.0193(13) 0.0346(15) 0.0245(13) -0.0071(11) 0.0012(11) -0.0043(11)
O2 0.0350(15) 0.0336(15) 0.0194(13) -0.0001(11) -0.0089(11) -0.0094(13)
O3 0.0516(19) 0.0536(19) 0.0172(13) -0.0048(13) 0.0023(13) 0.0292(16)
O4 0.0286(14) 0.0222(13) 0.0158(11) 0.0024(10) 0.0041(10) 0.0041(11)
O5 0.0325(15) 0.0321(14) 0.0253(13) 0.0023(12) 0.0090(11) 0.0072(12)
O1S 0.056(2) 0.110(4) 0.058(2) -0.019(2) 0.0046(19) 0.018(2)
O2S 0.077(2) 0.0303(16) 0.0282(15) 0.0041(12) 0.0094(16) 0.0013(16)
O3S 0.078(5) 0.105(6) 0.022(3) -0.038(4) 0.020(3) -0.019(5)
O4S 0.070(5) 0.039(4) 0.055(4) -0.011(4) 0.034(4) -0.019(4)
O5S 0.38(3) 0.063(7) 0.160(12) 0.001(8) 0.221(16) 0.012(11)

loop_
_atom_type_symbol
_atom_type_description
_atom_type_scat_dispersion_real
_atom_type_scat_dispersion_imag
_atom_type_scat_source
C C 0.0033 0.0016 'International Tables Vol C Tables 4.2.6.8 and 6.1.1.4'
H H 0.0000 0.0000 'International Tables Vol C Tables 4.2.6.8 and 6.1.1.4'
N N 0.0061 0.0033 'International Tables Vol C Tables 4.2.6.8 and 6.1.1.4'
O O 0.0106 0.0060 'International Tables Vol C Tables 4.2.6.8 and 6.1.1.4'
Br Br -0.2901 2.4595 'International Tables Vol C Tables 4.2.6.8 and 6.1.1.4'
Cd Cd -0.8075 1.2024 'International Tables Vol C Tables 4.2.6.8 and 6.1.1.4'

loop_
_geom_angle_atom_site_label_1
_geom_angle_atom_site_label_2
_geom_angle_atom_site_label_3
_geom_angle
_geom_angle_site_symmetry_1
_geom_angle_site_symmetry_3
_geom_angle_publ_flag
O4 Cd1 N1 123.28(10) 4_666 . y
O4 Cd1 O2 92.86(9) 4_666 . y
N1 Cd1 O2 143.82(10) . . y
O4 Cd1 O5 91.86(9) 4_666 . y
N1 Cd1 O5 90.54(11) . . y
O2 Cd1 O5 89.60(10) . . y
O4 Cd1 O3 82.86(9) 4_666 3 y
N1 Cd1 O3 95.17(11) . 3 y
O2 Cd1 O3 87.30(11) . 3 y
O5 Cd1 O3 173.73(9) . 3 y
O4 Cd1 O1 145.38(9) 4_666 . y
N1 Cd1 O1 90.02(10) . . y
O2 Cd1 O1 54.82(9) . . y
O5 Cd1 O1 77.36(9) . . y
O3 Cd1 O1 105.15(10) 3 . y
O4 Cd1 C7 119.52(10) 4_666 . ?
N1 Cd1 C7 116.85(11) . . ?
O2 Cd1 C7 27.86(10) . . ?
O5 Cd1 C7 81.40(10) . . ?
O3 Cd1 C7 98.23(11) 3 . ?
O1 Cd1 C7 27.02(10) . . ?
C6 C1 C2 119.5(3) . . ?
C6 C1 C7 121.5(3) . . ?
C2 C1 C7 118.9(3) . . ?
C3 C2 C1 120.8(3) . . ?
C3 C2 H2 119.6 . . ?
C1 C2 H2 119.6 . . ?
C2 C3 C4 118.3(3) . . ?
C2 C3 C8 118.0(3) . . ?
C4 C3 C8 123.4(3) . . ?
C5 C4 C3 121.8(3) . . ?
C5 C4 Br1 119.3(3) . . ?
C3 C4 Br1 118.8(2) . . ?
C4 C5 C6 118.9(3) . . ?
C4 C5 H5 120.6 . . ?
C6 C5 H5 120.6 . . ?
C5 C6 C1 120.5(3) . . ?
C5 C6 H6 119.7 . . ?
C1 C6 H6 119.7 . . ?
O1 C7 O2 121.5(3) . . ?
O1 C7 C1 120.4(3) . . ?
O2 C7 C1 118.1(3) . . ?
O1 C7 Cd1 64.19(19) . . ?
O2 C7 Cd1 57.48(19) . . ?
C1 C7 Cd1 174.0(3) . . ?
O4 C8 O3 125.4(3) . . ?
O4 C8 C3 115.5(3) . . ?
O3 C8 C3 118.9(3) . . ?
N3 C9 N1 109.9(4) . . ?
N3 C9 H9 125.0 . . ?
N1 C9 H9 125.0 . . ?
N2 C10 N1 114.0(4) . . ?
N2 C10 H10 123.0 . . ?
N1 C10 H10 123.0 . . ?
N3 C11 C12 112.6(3) . . ?
N3 C11 H11A 109.1 . . ?
C12 C11 H11A 109.1 . . ?
N3 C11 H11B 109.1 . . ?
C12 C11 H11B 109.1 . . ?
H11A C11 H11B 107.8 . . ?
C12 C12 C11 113.6(5) 3_665 . ?
C12 C12 H12A 108.9 3_665 . ?
C11 C12 H12A 108.9 . . ?
C12 C12 H12B 108.9 3_665 . ?
C11 C12 H12B 108.9 . . ?
H12A C12 H12B 107.7 . . ?
C9 N1 C10 103.3(3) . . ?
C9 N1 Cd1 128.4(3) . . ?
C10 N1 Cd1 128.3(2) . . ?
C10 N2 N3 102.6(3) . . ?
C9 N3 N2 110.2(3) . . ?
C9 N3 C11 128.2(4) . . ?
N2 N3 C11 121.6(4) . . ?
C7 O1 Cd1 88.8(2) . . ?
C7 O2 Cd1 94.7(2) . . ?
C8 O3 Cd1 131.2(2) . 3 ?
C8 O4 Cd1 121.2(2) . 4_565 ?
Cd1 O5 H5A 109.5 . . ?
Cd1 O5 H5B 109.5 . . ?
H5A O5 H5B 109.5 . . ?
H1SA O1S H1SB 109.5 . . ?
H2SA O2S H2SB 109.5 . . ?
H3SA O3S H3SB 115.5 . . ?
H4SA O4S H4SB 107.5 . . ?
H5SA O5S H5SB 109.5 . . ?

loop_
_geom_bond_atom_site_label_1
_geom_bond_atom_site_label_2
_geom_bond_distance
_geom_bond_site_symmetry_2
_geom_bond_publ_flag
Cd1 O4 2.183(2) 4_666 y
Cd1 N1 2.225(3) . y
Cd1 O2 2.311(3) . y
Cd1 O5 2.353(3) . y
Cd1 O3 2.393(3) 3 y
Cd1 O1 2.460(2) . y
Cd1 C7 2.732(4) . ?
Br1 C4 1.894(3) . ?
C1 C6 1.387(5) . ?
C1 C2 1.390(5) . ?
C1 C7 1.497(5) . ?
C2 C3 1.385(5) . ?
C2 H2 0.9500 . ?
C3 C4 1.390(5) . ?
C3 C8 1.509(4) . ?
C4 C5 1.381(5) . ?
C5 C6 1.386(5) . ?
C5 H5 0.9500 . ?
C6 H6 0.9500 . ?
C7 O1 1.241(5) . ?
C7 O2 1.281(4) . ?
C8 O4 1.245(4) . ?
C8 O3 1.247(4) . ?
C9 N3 1.319(5) . ?
C9 N1 1.319(5) . ?
C9 H9 0.9500 . ?
C10 N2 1.313(5) . ?
C10 N1 1.354(5) . ?
C10 H10 0.9500 . ?
C11 N3 1.472(5) . ?
C11 C12 1.526(6) . ?
C11 H11A 0.9900 . ?
C11 H11B 0.9900 . ?
C12 C12 1.520(9) 3_665 ?
C12 H12A 0.9900 . ?
C12 H12B 0.9900 . ?
N2 N3 1.355(5) . ?
O3 Cd1 2.393(3) 3 ?
O4 Cd1 2.183(2) 4_565 ?
O5 H5A 0.9800 . ?
O5 H5B 0.9801 . ?
O1S H1SA 0.8499 . ?
O1S H1SB 0.8500 . ?
O2S H2SA 0.8500 . ?
O2S H2SB 0.8499 . ?
O3S H3SA 0.8173 . ?
O3S H3SB 0.8268 . ?
O4S H4SA 0.8558 . ?
O4S H4SB 0.8625 . ?
O5S H5SA 0.8501 . ?
O5S H5SB 0.8500 . ?

loop_
_geom_hbond_atom_site_label_D
_geom_hbond_atom_site_label_H
_geom_hbond_atom_site_label_A
_geom_hbond_distance_DH
_geom_hbond_distance_HA
_geom_hbond_distance_DA
_geom_hbond_angle_DHA
_geom_hbond_site_symmetry_A
C9 H9 O3 0.95 2.62 3.333(5) 132.0 4_666
C11 H11A Br1 0.99 2.97 3.643(4) 126.2 3_565
C12 H12A Br1 0.99 3.02 3.559(4) 115.5 1_665
C12 H12A N2 0.99 2.66 3.289(5) 121.5 3_665
C12 H12B Br1 0.99 2.93 3.628(4) 128.0 3
O5 H5A O2S 0.98 1.78 2.711(4) 156.7 3_666
O5 H5B O1 0.98 1.95 2.864(4) 153.2 3_565
O1S H1SA O2S 0.85 2.30 2.824(5) 120.5 2_656
O1S H1SB Br1 0.85 2.50 3.216(4) 141.9 1_666
O2S H2SA O2 0.85 1.98 2.821(4) 168.1 3_656
O2S H2SB Br1 0.85 2.86 3.530(3) 136.6 2
O3S H3SA O2 0.82 2.47 2.934(7) 117.5 3_566
O3S H3SB O4S 0.83 2.25 2.745(12) 119.1 2_556
O4S H4SA O1S 0.86 2.19 2.805(8) 128.7 2_546
O4S H4SB O3S 0.86 2.59 3.447(13) 171.3 .
O5S H5SA N2 0.85 2.05 2.897(13) 178.4 1_556
O5S H5SB O3S 0.85 2.22 2.66(2) 111.8 .
